data_2008922
loop_
_publ_author_name
'Miguel Harvey'
'Sergio Baggio'
'Ricardo Baggio'
'Alvaro Mombr\'u'

_publ_section_title
;Tetraaqua(2,2'-bipyridyl-<i>N</i>,<i>N</i>')cadmium(II) sulfate and
 <i>catena</i>-poly[[[diaqua(2,2'-bipyridyl-<i>N</i>,<i>N</i>')cadmium(II)]-\m-(sulfato-<i>O</i>:<i>O</i>')]
 hydrate]
;
_journal_issue 9
_journal_name_full 'Acta Crystallographica Section C'
_journal_page_first 1457
_journal_page_last 1460
_journal_paper_doi 10.1107/S0108270199007982
_journal_volume 55
_journal_year 1999
_chemical_formula_iupac '[Cd (S O4) (C10 H8 N2)(H2 O)2], H2 O'
_chemical_formula_sum 'C10 H14 Cd N2 O7 S'
_chemical_formula_weight 418.69
_chemical_name_systematic
;
Catena-((mu!2$-Sulfato-O,O')-diaqua-(2,2'-bipyridyl-N,N'))-cadmium(ii)
monohydrate
;
_space_group_IT_number 14
_symmetry_cell_setting monoclinic
_symmetry_space_group_name_Hall '-P 2ybc'
_symmetry_space_group_name_H-M 'P 1 21/c 1'
_audit_creation_method SHELXL-97
_cell_angle_alpha 90.00
_cell_angle_beta 94.88(3)
_cell_angle_gamma 90.00
_cell_formula_units_Z 8
_cell_length_a 20.998(4)
_cell_length_b 6.8230(10)
_cell_length_c 20.001(4)
_cell_measurement_reflns_used 25
_cell_measurement_temperature 293(2)
_cell_measurement_theta_max 15.0
_cell_measurement_theta_min 7.5
_cell_volume 2855.1(9)
_computing_cell_refinement 'MSC/AFC Diffractometer Control Software'
_computing_data_collection
;
MSC/AFC Diffractometer Control Software (Molecular Structure
Corporation, 1988)
;
_computing_data_reduction 'MSC/AFC Diffractometer Control Software'
_computing_molecular_graphics 'XP in SHELXTL/PC (Sheldrick, 1994)'
_computing_publication_material 'PARST (Nardelli, 1983) and CSD (Allen & Kennard, 1993)'
_computing_structure_refinement 'SHELXL97 (Sheldrick, 1997)'
_computing_structure_solution 'SHELXS97 (Sheldrick, 1990)'
_diffrn_ambient_temperature 293(2)
_diffrn_measurement_device 'Rigaku AFC-7S'
_diffrn_measurement_method \w/2\q
_diffrn_radiation_monochromator graphite
_diffrn_radiation_source 'fine-focus sealed tube'
_diffrn_radiation_type MoK\a
_diffrn_radiation_wavelength 0.71073
_diffrn_reflns_av_R_equivalents 0.032
_diffrn_reflns_av_sigmaI/netI 0.076
_diffrn_reflns_limit_h_max 27
_diffrn_reflns_limit_h_min -27
_diffrn_reflns_limit_k_max 0
_diffrn_reflns_limit_k_min -8
_diffrn_reflns_limit_l_max 25
_diffrn_reflns_limit_l_min 0
_diffrn_reflns_number 6739
_diffrn_reflns_theta_max 27.50
_diffrn_reflns_theta_min 2.04
_diffrn_standards_decay_% <2
_diffrn_standards_interval_count 150
_diffrn_standards_number 3
_exptl_absorpt_coefficient_mu 1.71
_exptl_absorpt_correction_T_max 0.75
_exptl_absorpt_correction_T_min 0.61
_exptl_absorpt_correction_type psi-scan
_exptl_absorpt_process_details '(Molecular Structure Corporation, 1988)'
_exptl_crystal_colour colorless
_exptl_crystal_density_diffrn 1.948
_exptl_crystal_density_method 'not measured'
_exptl_crystal_description needle
_exptl_crystal_F_000 1664
_exptl_crystal_size_max 0.40
_exptl_crystal_size_mid 0.18
_exptl_crystal_size_min 0.16
_refine_diff_density_max 0.681
_refine_diff_density_min -0.866
_refine_ls_extinction_method none
_refine_ls_goodness_of_fit_all 0.974
_refine_ls_goodness_of_fit_ref 1.016
_refine_ls_hydrogen_treatment mixed
_refine_ls_matrix_type full
_refine_ls_number_parameters 408
_refine_ls_number_reflns 6544
_refine_ls_number_restraints 9
_refine_ls_restrained_S_all 0.973
_refine_ls_restrained_S_obs 1.015
_refine_ls_R_factor_all 0.094
_refine_ls_R_factor_gt 0.047
_refine_ls_shift/su_max <0.01
_refine_ls_shift/su_mean <0.01
_refine_ls_structure_factor_coef Fsqd
_refine_ls_weighting_details 'w = 1/[\s^2^(Fo^2^)+(0.086P)^2^] where P = (Fo^2^+2Fc^2^)/3'
_refine_ls_weighting_scheme calc
_refine_ls_wR_factor_all 0.144
_refine_ls_wR_factor_ref 0.119
_reflns_number_gt 4224
_reflns_number_total 6544
_reflns_observed_criterion I>2\s(I)
_cod_data_source_file ha1260.cif
_cod_data_source_block 2
_cod_depositor_comments
;
The following automatic conversions were performed:
'_geom_bond_publ_flag' value 'Y' changed to 'y' according to
'/home/saulius/struct/CIF-dictionaries/cif_core.dic' dictionary named
'cif_core.dic' version 2.4.1 from 2010-06-29 (20
times).

'_geom_bond_publ_flag' value 'N' changed to 'n' according to
'/home/saulius/struct/CIF-dictionaries/cif_core.dic' dictionary named
'cif_core.dic' version 2.4.1 from 2010-06-29 (26 times).

Automatic conversion script
Id: cif_fix_enum 1527 2010-12-29 10:47:43Z saulius 

The following automatic conversions were performed:

'_geom_bond_publ_flag' value 'Y' changed to 'y' according to
/home/saulius/struct/CIF-dictionaries/cif_core.dic dictionary named
'cif_core.dic' version 2.4.1 from 2010-06-29 (20
times).

'_geom_bond_publ_flag' value 'N' changed to 'n' according to
/home/saulius/struct/CIF-dictionaries/cif_core.dic dictionary named
'cif_core.dic' version 2.4.1 from 2010-06-29 (26
times).

'_geom_angle_publ_flag' value 'N' changed to 'n' according
to /home/saulius/struct/CIF-dictionaries/cif_core.dic dictionary
named 'cif_core.dic' version 2.4.1 from 2010-06-29 (74 times).

Automatic conversion script
Id: cif_fix_values 1715 2011-07-08 13:25:40Z adriana 

The following automatic conversions were performed:

'_refine_ls_weighting_scheme' value 'calc w =
1/[\s^2^(Fo^2^)+(0.086P)^2^] where P = (Fo^2^+2Fc^2^)/3' was changed
to 'calc'. New tag '_refine_ls_weighting_details' was created. The
value of the new tag was set to 'w = 1/[\s^2^(Fo^2^)+(0.086P)^2^]
where P = (Fo^2^+2Fc^2^)/3'.

Automatic conversion script
Id: cif_fix_values 3143 2015-03-26 13:38:13Z robertas 
;
_cod_original_sg_symbol_H-M 'P 21/c'
_cod_database_code 2008922

loop_
_symmetry_equiv_pos_as_xyz
'x, y, z'
'-x, y+1/2, -z+1/2'
'-x, -y, -z'
'x, -y-1/2, z-1/2'

loop_
_atom_site_aniso_label
_atom_site_aniso_U_11
_atom_site_aniso_U_22
_atom_site_aniso_U_33
_atom_site_aniso_U_12
_atom_site_aniso_U_13
_atom_site_aniso_U_23
Cd1A 0.0233(2) 0.0203(2) 0.0257(2) -0.0007(2) -0.0048(2) 0.0008(2)
S1A 0.0286(7) 0.0176(7) 0.0323(8) -0.0013(6) -0.0079(6) 0.0025(6)
O1A 0.082(4) 0.018(2) 0.029(2) 0.003(2) -0.018(2) 0.005(2)
O2A 0.030(2) 0.016(2) 0.094(4) -0.003(2) -0.018(3) -0.003(2)
O3A 0.028(2) 0.043(3) 0.074(4) -0.002(2) 0.002(2) -0.011(3)
O4A 0.061(3) 0.040(3) 0.029(2) 0.008(2) 0.003(2) 0.005(2)
O1WA 0.028(2) 0.040(3) 0.059(3) -0.005(2) 0.003(2) -0.005(3)
O2WA 0.044(3) 0.039(3) 0.022(2) 0.004(2) -0.007(2) -0.003(2)
N1A 0.024(2) 0.032(3) 0.021(2) 0.003(2) -0.003(2) 0.001(2)
N2A 0.024(2) 0.025(3) 0.030(3) -0.003(2) 0.003(2) -0.002(2)
C1A 0.033(3) 0.042(4) 0.038(3) 0.005(3) 0.010(3) 0.001(3)
C2A 0.063(5) 0.051(5) 0.033(4) 0.003(4) 0.016(4) 0.002(3)
C3A 0.073(5) 0.043(4) 0.021(3) 0.005(4) -0.002(3) 0.001(3)
C4A 0.039(4) 0.033(4) 0.037(3) 0.001(3) -0.015(3) -0.004(3)
C5A 0.028(3) 0.018(3) 0.025(3) -0.001(2) -0.005(2) 0.003(2)
C6A 0.027(3) 0.019(3) 0.029(3) -0.004(2) -0.005(2) 0.001(2)
C7A 0.022(3) 0.035(4) 0.063(5) -0.002(3) -0.006(3) -0.003(3)
C8A 0.017(3) 0.043(4) 0.076(5) -0.003(3) 0.008(3) -0.001(4)
C9A 0.042(4) 0.054(5) 0.056(5) -0.004(4) 0.029(4) -0.004(4)
C10A 0.037(4) 0.049(4) 0.032(3) -0.010(3) 0.009(3) -0.005(3)
Cd1B 0.0207(2) 0.0228(2) 0.0312(2) -0.0002(2) -0.0006(2) -0.0002(2)
S1B 0.0256(7) 0.0187(7) 0.0351(8) 0.0011(5) -0.0005(6) 0.0011(6)
O1B 0.029(2) 0.023(2) 0.050(3) 0.005(2) -0.008(2) -0.004(2)
O2B 0.055(3) 0.039(3) 0.080(4) 0.009(3) -0.039(3) -0.005(3)
O3B 0.052(3) 0.036(3) 0.046(3) 0.002(2) 0.029(2) -0.002(2)
O4B 0.071(4) 0.024(2) 0.052(3) -0.005(2) 0.024(3) 0.000(2)
O1WB 0.051(3) 0.044(3) 0.034(3) -0.008(3) 0.009(3) -0.003(3)
O2WB 0.031(3) 0.039(3) 0.069(4) 0.010(2) -0.025(2) -0.012(3)
N1B 0.023(3) 0.035(3) 0.041(3) 0.004(2) -0.004(2) -0.005(2)
N2B 0.033(3) 0.025(3) 0.034(3) -0.006(2) 0.003(2) 0.000(2)
C1B 0.037(4) 0.054(5) 0.043(4) 0.002(3) -0.008(3) 0.000(3)
C2B 0.057(5) 0.067(6) 0.068(6) 0.020(5) -0.034(5) -0.007(5)
C3B 0.025(4) 0.067(6) 0.118(9) 0.006(4) -0.018(5) -0.014(6)
C4B 0.021(3) 0.054(5) 0.087(6) 0.003(3) -0.001(4) -0.004(4)
C5B 0.024(3) 0.023(3) 0.058(4) 0.004(2) 0.003(3) -0.004(3)
C6B 0.030(3) 0.020(3) 0.046(4) 0.000(2) 0.012(3) -0.006(3)
C7B 0.047(4) 0.030(4) 0.078(6) -0.004(3) 0.033(4) -0.011(4)
C8B 0.106(8) 0.032(4) 0.055(5) -0.008(4) 0.047(5) -0.005(4)
C9B 0.096(7) 0.034(4) 0.040(4) -0.010(4) 0.012(5) 0.003(3)
C10B 0.060(5) 0.038(4) 0.040(4) -0.014(4) -0.002(4) 0.005(3)
O1W 0.039(3) 0.040(3) 0.051(3) -0.003(2) 0.002(2) 0.002(3)
O2W 0.078(4) 0.058(4) 0.059(4) 0.000(3) 0.030(3) 0.008(3)

loop_
_atom_site_label
_atom_site_fract_x
_atom_site_fract_y
_atom_site_fract_z
_atom_site_U_iso_or_equiv
_atom_site_thermal_displace_type
_atom_site_calc_flag
_atom_site_refinement_flags
_atom_site_occupancy
_atom_site_disorder_group
_atom_site_type_symbol
Cd1A 0.13388(2) 0.86346(6) 0.37737(2) 0.02347(13) Uani d . 1 . Cd
S1A 0.16656(7) 0.3625(2) 0.41054(7) 0.0268(3) Uani d . 1 . S
O1A 0.1471(3) 0.5261(6) 0.3662(2) 0.0443(13) Uani d . 1 . O
O2A 0.1249(2) 0.1943(6) 0.3942(3) 0.0479(14) Uani d . 1 . O
O3A 0.2334(2) 0.3127(7) 0.4001(3) 0.0487(13) Uani d . 1 . O
O4A 0.1638(2) 0.4194(7) 0.4812(2) 0.0435(12) Uani d . 1 . O
O1WA 0.2389(2) 0.9207(8) 0.3640(3) 0.0426(12) Uani d D 1 . O
O2WA 0.1449(2) 0.8023(8) 0.4903(2) 0.0354(11) Uani d D 1 . O
N1A 0.1003(2) 0.8725(7) 0.2656(2) 0.0262(11) Uani d . 1 . N
N2A 0.0241(2) 0.8505(7) 0.3676(2) 0.0264(11) Uani d . 1 . N
C1A 0.1405(3) 0.8703(10) 0.2176(3) 0.0375(15) Uani d . 1 . C
H1A 0.1842(3) 0.8717(10) 0.2301(3) 0.045 Uiso d R 1 . H
C2A 0.1204(4) 0.8656(11) 0.1499(4) 0.048(2) Uani d . 1 . C
H2A 0.1494(4) 0.8667(11) 0.1173(4) 0.058 Uiso d R 1 . H
C3A 0.0554(4) 0.8603(10) 0.1327(3) 0.046(2) Uani d . 1 . C
H3A 0.0401(4) 0.8580(10) 0.0877(3) 0.055 Uiso d R 1 . H
C4A 0.0133(3) 0.8584(9) 0.1809(3) 0.037(2) Uani d . 1 . C
H4A -0.0304(3) 0.8529(9) 0.1690(3) 0.045 Uiso d R 1 . H
C5A 0.0368(3) 0.8645(8) 0.2491(3) 0.0245(12) Uani d . 1 . C
C6A -0.0054(3) 0.8613(8) 0.3042(3) 0.0258(12) Uani d . 1 . C
C7A -0.0716(3) 0.8674(10) 0.2938(4) 0.041(2) Uani d . 1 . C
H7A -0.0915(3) 0.8765(10) 0.2505(4) 0.049 Uiso d R 1 . H
C8A -0.1082(3) 0.8607(10) 0.3485(4) 0.045(2) Uani d . 1 . C
H8A -0.1526(3) 0.8630(10) 0.3423(4) 0.054 Uiso d R 1 . H
C9A -0.0777(4) 0.8496(11) 0.4120(4) 0.049(2) Uani d . 1 . C
H9A -0.1013(4) 0.8455(11) 0.4493(4) 0.059 Uiso d R 1 . H
C10A -0.0122(3) 0.8445(10) 0.4198(3) 0.039(2) Uani d . 1 . C
H10A 0.0079(3) 0.8370(10) 0.4630(3) 0.047 Uiso d R 1 . H
Cd1B 0.35411(2) 0.17325(6) 0.11508(2) 0.02504(13) Uani d . 1 . Cd
S1B 0.30924(7) 0.6790(2) 0.12160(8) 0.0266(3) Uani d . 1 . S
O1B 0.3538(2) 0.5130(6) 0.1328(2) 0.0344(10) Uani d . 1 . O
O2B 0.2553(3) 0.6177(7) 0.0754(3) 0.061(2) Uani d . 1 . O
O3B 0.2870(2) 0.7421(7) 0.1855(2) 0.0432(12) Uani d . 1 . O
O4B 0.3419(3) 0.8430(6) 0.0909(3) 0.0480(13) Uani d . 1 . O
O1WB 0.3292(3) 0.1140(9) 0.2220(3) 0.0428(12) Uani d D 1 . O
O2WB 0.2542(2) 0.2269(8) 0.0726(3) 0.0482(14) Uani d D 1 . O
N1B 0.4611(2) 0.1477(7) 0.1499(3) 0.0334(12) Uani d . 1 . N
N2B 0.4130(2) 0.2382(7) 0.0239(3) 0.0308(11) Uani d . 1 . N
C1B 0.4826(3) 0.1033(12) 0.2133(4) 0.045(2) Uani d . 1 . C
H1B 0.4534(3) 0.0747(12) 0.2444(4) 0.055 Uiso d R 1 . H
C2B 0.5474(4) 0.0974(13) 0.2334(5) 0.066(3) Uani d . 1 . C
H2B 0.5615(4) 0.0640(13) 0.2773(5) 0.079 Uiso d R 1 . H
C3B 0.5903(4) 0.1425(13) 0.1883(6) 0.071(3) Uani d . 1 . C
H3B 0.6339(4) 0.1428(13) 0.2013(6) 0.085 Uiso d R 1 . H
C4B 0.5681(3) 0.1870(11) 0.1235(5) 0.055(2) Uani d . 1 . C
H4B 0.5970(3) 0.2165(11) 0.0921(5) 0.065 Uiso d R 1 . H
C5B 0.5032(3) 0.1889(9) 0.1045(4) 0.0350(15) Uani d . 1 . C
C6B 0.4773(3) 0.2314(9) 0.0350(3) 0.0316(14) Uani d . 1 . C
C7B 0.5165(4) 0.2594(10) -0.0168(4) 0.050(2) Uani d . 1 . C
H7B 0.5607(4) 0.2523(10) -0.0084(4) 0.060 Uiso d R 1 . H
C8B 0.4893(5) 0.2992(11) -0.0805(4) 0.062(3) Uani d . 1 . C
H8B 0.5150(5) 0.3167(11) -0.1157(4) 0.075 Uiso d R 1 . H
C9B 0.4240(5) 0.3114(11) -0.0921(4) 0.056(2) Uani d . 1 . C
H9B 0.4046(5) 0.3406(11) -0.1344(4) 0.067 Uiso d R 1 . H
C10B 0.3875(4) 0.2790(10) -0.0376(3) 0.046(2) Uani d . 1 . C
H10B 0.3433(4) 0.2861(10) -0.0450(3) 0.055 Uiso d R 1 . H
O1W 0.3018(3) 0.6634(8) 0.4473(3) 0.0439(12) Uani d D 1 . O
O2W 0.2512(3) 0.4062(9) 0.2567(3) 0.064(2) Uani d . 1 . O
H1W1 0.250(3) 1.018(5) 0.372(3) 0.011(16) Uiso d D 1 . H
H2W1 0.148(5) 0.696(5) 0.487(5) 0.11(5) Uiso d D 1 . H
H2W2 0.168(3) 0.851(10) 0.513(3) 0.05(3) Uiso d D 1 . H
H1W3 0.315(3) 0.182(9) 0.243(4) 0.06(3) Uiso d D 1 . H
H1W4 0.312(3) 0.030(8) 0.210(4) 0.05(3) Uiso d D 1 . H
H2W4 0.248(4) 0.328(6) 0.063(4) 0.05(3) Uiso d D 1 . H
H1W6 0.304(4) 0.561(5) 0.442(4) 0.03(2) Uiso d D 1 . H

loop_
_atom_type_symbol
_atom_type_description
_atom_type_scat_dispersion_real
_atom_type_scat_dispersion_imag
_atom_type_scat_source
C C 0.0033 0.0016 'International Tables Vol C Tables 4.2.6.8 and 6.1.1.4'
H H 0.0000 0.0000 'International Tables Vol C Tables 4.2.6.8 and 6.1.1.4'
N N 0.0061 0.0033 'International Tables Vol C Tables 4.2.6.8 and 6.1.1.4'
O O 0.0106 0.0060 'International Tables Vol C Tables 4.2.6.8 and 6.1.1.4'
S S 0.1246 0.1234 'International Tables Vol C Tables 4.2.6.8 and 6.1.1.4'
Cd Cd -0.8075 1.2024 'International Tables Vol C Tables 4.2.6.8 and 6.1.1.4'

loop_
_geom_angle_atom_site_label_1
_geom_angle_atom_site_label_2
_geom_angle_atom_site_label_3
_geom_angle_site_symmetry_1
_geom_angle_site_symmetry_3
_geom_angle
_geom_angle_publ_flag
O1WA Cd1A N1A . . 95.8(2) n
O1WA Cd1A O2WA . . 97.5(2) n
N1A Cd1A O2WA . . 165.1(2) n
O1WA Cd1A O2A . 1_565 86.6(2) n
N1A Cd1A O2A . 1_565 95.4(2) n
O2WA Cd1A O2A . 1_565 92.1(2) n
O1WA Cd1A N2A . . 166.1(2) n
N1A Cd1A N2A . . 72.2(2) n
O2WA Cd1A N2A . . 95.3(2) n
O2A Cd1A N2A 1_565 . 87.5(2) n
O1WA Cd1A O1A . . 91.9(2) n
N1A Cd1A O1A . . 87.9(2) n
O2WA Cd1A O1A . . 84.9(2) n
O2A Cd1A O1A 1_565 . 176.5(2) n
N2A Cd1A O1A . . 94.6(2) n
O1A S1A O2A . . 109.4(3) n
O1A S1A O4A . . 110.4(3) n
O2A S1A O4A . . 110.5(3) n
O1A S1A O3A . . 108.1(3) n
O2A S1A O3A . . 110.2(3) n
O4A S1A O3A . . 108.2(3) n
C1A N1A C5A . . 119.9(5) n
C10A N2A C6A . . 118.8(5) n
N1A C1A C2A . . 123.1(6) n
C3A C2A C1A . . 117.3(7) n
C4A C3A C2A . . 120.7(6) n
C3A C4A C5A . . 119.3(6) n
N1A C5A C4A . . 119.6(6) n
N1A C5A C6A . . 117.6(5) n
C4A C5A C6A . . 122.8(6) n
N2A C6A C7A . . 120.6(6) n
N2A C6A C5A . . 116.3(5) n
C7A C6A C5A . . 123.1(6) n
C8A C7A C6A . . 119.7(7) n
C9A C8A C7A . . 118.9(6) n
C10A C9A C8A . . 119.4(7) n
N2A C10A C9A . . 122.7(7) n
O2WB Cd1B O1WB . . 95.9(2) n
O2WB Cd1B N1B . . 172.8(2) n
O1WB Cd1B N1B . . 89.9(2) n
O2WB Cd1B O4B . 1_545 89.8(2) n
O1WB Cd1B O4B . 1_545 89.6(2) n
N1B Cd1B O4B . 1_545 94.4(2) n
O2WB Cd1B N2B . . 102.5(2) n
O1WB Cd1B N2B . . 161.2(2) n
N1B Cd1B N2B . . 71.5(2) n
O4B Cd1B N2B 1_545 . 94.5(2) n
O2WB Cd1B O1B . . 83.1(2) n
O1WB Cd1B O1B . . 91.7(2) n
N1B Cd1B O1B . . 92.5(2) n
O4B Cd1B O1B 1_545 . 172.9(2) n
N2B Cd1B O1B . . 86.5(2) n
O2B S1B O3B . . 110.5(3) n
O2B S1B O4B . . 108.5(3) n
O3B S1B O4B . . 109.6(3) n
O2B S1B O1B . . 108.9(3) n
O3B S1B O1B . . 109.8(3) n
O4B S1B O1B . . 109.6(3) n
C1B N1B C5B . . 119.6(6) n
C10B N2B C6B . . 118.5(6) n
N1B C1B C2B . . 121.6(8) n
C3B C2B C1B . . 119.2(8) n
C2B C3B C4B . . 119.0(7) n
C3B C4B C5B . . 120.5(8) n
N1B C5B C4B . . 120.0(7) n
N1B C5B C6B . . 117.6(5) n
C4B C5B C6B . . 122.4(7) n
N2B C6B C7B . . 121.3(6) n
N2B C6B C5B . . 116.4(5) n
C7B C6B C5B . . 122.3(6) n
C8B C7B C6B . . 119.5(7) n
C9B C8B C7B . . 119.8(7) n
C8B C9B C10B . . 117.6(8) n
N2B C10B C9B . . 123.3(8) n

loop_
_geom_bond_atom_site_label_1
_geom_bond_atom_site_label_2
_geom_bond_site_symmetry_2
_geom_bond_distance
_geom_bond_publ_flag
Cd1A O1WA . 2.277(5) y
Cd1A O2WA . 2.288(4) y
Cd1A N1A . 2.287(4) y
Cd1A O2A 1_565 2.293(4) y
Cd1A N2A . 2.299(5) y
Cd1A O1A . 2.332(4) y
S1A O1A . 1.461(4) y
S1A O2A . 1.463(4) y
S1A O4A . 1.471(5) y
S1A O3A . 1.475(5) y
N1A C1A . 1.332(8) n
N1A C5A . 1.348(7) n
N2A C10A . 1.343(8) n
N2A C6A . 1.365(7) n
C1A C2A . 1.383(9) n
C2A C3A . 1.377(11) n
C3A C4A . 1.363(10) n
C4A C5A . 1.411(8) n
C5A C6A . 1.471(9) n
C6A C7A . 1.390(9) n
C7A C8A . 1.390(10) n
C8A C9A . 1.376(11) n
C9A C10A . 1.372(10) n
Cd1B O2WB . 2.225(5) y
Cd1B O1WB . 2.280(5) y
Cd1B N1B . 2.301(5) y
Cd1B O4B 1_545 2.314(4) y
Cd1B N2B . 2.331(5) y
Cd1B O1B . 2.345(4) y
S1B O2B . 1.460(5) y
S1B O3B . 1.463(4) y
S1B O4B . 1.474(5) y
S1B O1B . 1.474(4) y
N1B C1B . 1.344(8) n
N1B C5B . 1.350(9) n
N2B C10B . 1.329(8) n
N2B C6B . 1.351(8) n
C1B C2B . 1.385(11) n
C2B C3B . 1.363(13) n
C3B C4B . 1.375(13) n
C4B C5B . 1.382(9) n
C5B C6B . 1.478(9) n
C6B C7B . 1.390(9) n
C7B C8B . 1.377(12) n
C8B C9B . 1.374(13) n
C9B C10B . 1.402(10) n

loop_
_geom_contact_atom_site_label_1
_geom_contact_atom_site_label_2
_geom_contact_distance
_geom_contact_site_symmetry_2
_geom_contact_publ_flag
O1WA O3A 2.776(7) 1_565 y
O1WA O1W 2.689(7) 1_555 y
O1WB O2W 2.708(9) 1_555 y
O1WB O3B 2.765(8) 1_545 y
O2WA O4A 2.651(7) 1_555 y
O2WA O2B 2.812(8) 4_576 y
O2WB O2B 2.667(7) 1_555 y
O2WB O4A 2.713(6) 4_565 y
O1W O3A 2.907(7) 1_555 y
O1W O4B 2.924(7) 4_576 y
O2W O3A 2.991(8) 1_555 y
O2W O3B 2.833(7) 1_555 y
